data_2021950
loop_
_publ_author_name
'\.Zes\/lawska, Ewa'
'Kalinowska-T\/lu\'scik, Justyna'
'Nitek, Wojciech'
'Marona, Henryk'
'Waszkielewicz, Anna M.'

_publ_section_title
;
 Influence of the position of the methyl substituent and <i>N</i>-oxide
 formation on the geometry and intermolecular interactions of
 1-(phenoxyethyl)piperidin-4-ol derivatives
;
_journal_coeditor_code FN3328
_journal_issue 1
_journal_name_full 'Acta Crystallographica Section C'
_journal_page_first 30
_journal_page_last 36
_journal_paper_doi 10.1107/S2053229619015948
_journal_volume 76
_journal_year 2020
_chemical_formula_iupac 'C15 H23 N O3, H2 O'
_chemical_formula_moiety 'C15 H23 N O3, H2 O'
_chemical_formula_sum 'C15 H25 N O4'
_chemical_formula_weight 283.36
_chemical_name_systematic
;
1-[(2,3-Dimethylphenoxy)ethyl]piperidin-4-ol <i>N</i>-oxide monohydrate
;
_space_group_IT_number 14
_space_group_name_Hall '-P 2ybc'
_space_group_name_H-M_alt 'P 1 21/c 1'
_symmetry_cell_setting monoclinic
_symmetry_space_group_name_Hall '-P 2ybc'
_symmetry_space_group_name_H-M 'P 1 21/c 1'
_atom_sites_solution_hydrogens mixed
_audit_creation_method 'WinGX routine CIF_UPDATE'
_cell_angle_alpha 90
_cell_angle_beta 100.8700(10)
_cell_angle_gamma 90
_cell_formula_units_Z 4
_cell_length_a 19.3892(3)
_cell_length_b 6.17460(10)
_cell_length_c 12.6588(2)
_cell_measurement_reflns_used 8948
_cell_measurement_temperature 130(2)
_cell_measurement_theta_max 28.519
_cell_measurement_theta_min 3.371
_cell_volume 1488.33(4)
_computing_cell_refinement
;
CrysAlis PRO (Rigaku OD, 2015)
;
_computing_data_collection
;
CrysAlis PRO (Rigaku OD, 2015)
;
_computing_data_reduction
;
CrysAlis PRO (Rigaku OD, 2015)
;
_computing_molecular_graphics
;
ORTEP-3 (Farrugia, 2012) and Mercury (Macrae <i>et al.</i>,
2008)
;
_computing_publication_material
;
publCIF (Westrip, 2010)
;
_computing_structure_refinement
;
SHELXL2014 (Sheldrick, 2015)
;
_computing_structure_solution
;
SHELXL97 (Sheldrick, 2008)
;
_diffrn_ambient_temperature 130(2)
_diffrn_detector 'CCD plate'
_diffrn_detector_area_resol_mean 10.3756
_diffrn_measured_fraction_theta_full 0.998
_diffrn_measured_fraction_theta_max 0.939
_diffrn_measurement_device 'four-circle diffractometer'
_diffrn_measurement_device_type 'Rigaku OD SuperNova Dual source diffractometer with an Atlas detector'
_diffrn_measurement_method '\w scans'
_diffrn_radiation_monochromator mirror
_diffrn_radiation_probe x-ray
_diffrn_radiation_type MoK\a
_diffrn_radiation_wavelength 0.71073
_diffrn_reflns_av_R_equivalents 0.0266
_diffrn_reflns_av_unetI/netI 0.0367
_diffrn_reflns_limit_h_max 25
_diffrn_reflns_limit_h_min -26
_diffrn_reflns_limit_k_max 8
_diffrn_reflns_limit_k_min -8
_diffrn_reflns_limit_l_max 16
_diffrn_reflns_limit_l_min -16
_diffrn_reflns_number 19278
_diffrn_reflns_theta_full 25.242
_diffrn_reflns_theta_max 28.676
_diffrn_reflns_theta_min 3.21
_diffrn_source 'micro-focus sealed X-ray tube'
_exptl_absorpt_coefficient_mu 0.091
_exptl_absorpt_correction_T_max 0.996
_exptl_absorpt_correction_T_min 0.958
_exptl_absorpt_correction_type gaussian
_exptl_absorpt_process_details
;
(CrysAlis PRO; Rigaku OD, 2015)
;
_exptl_crystal_colour colourless
_exptl_crystal_density_diffrn 1.265
_exptl_crystal_density_method 'not measured'
_exptl_crystal_description plate
_exptl_crystal_F_000 616
_exptl_crystal_size_max 0.7
_exptl_crystal_size_mid 0.23
_exptl_crystal_size_min 0.04
_refine_diff_density_max 0.299
_refine_diff_density_min -0.219
_refine_ls_extinction_method none
_refine_ls_goodness_of_fit_ref 1.046
_refine_ls_hydrogen_treatment mixed
_refine_ls_matrix_type full
_refine_ls_number_parameters 195
_refine_ls_number_reflns 3597
_refine_ls_number_restraints 0
_refine_ls_restrained_S_all 1.046
_refine_ls_R_factor_all 0.05
_refine_ls_R_factor_gt 0.0406
_refine_ls_shift/su_max 0
_refine_ls_shift/su_mean 0
_refine_ls_structure_factor_coef Fsqd
_refine_ls_weighting_details 'w=1/[\s^2^(Fo^2^)+(0.0423P)^2^+0.7487P] where P=(Fo^2^+2Fc^2^)/3'
_refine_ls_weighting_scheme calc
_refine_ls_wR_factor_gt 0.0977
_refine_ls_wR_factor_ref 0.1041
_reflns_number_gt 3043
_reflns_number_total 3597
_reflns_threshold_expression 'I > 2\s(I)'
_cod_data_source_file fn3328sup1.cif
_cod_data_source_block 3
_cod_original_sg_symbol_H-M 'P 21/c'
_cod_database_code 2021950
_shelx_estimated_absorpt_t_min 0.939
_shelx_estimated_absorpt_t_max 0.996
_shelxl_version_number .2013

loop_
_symmetry_equiv_pos_as_xyz
'x, y, z'
'-x, y+1/2, -z+1/2'
'-x, -y, -z'
'x, -y-1/2, z-1/2'

loop_
_atom_site_type_symbol
_atom_site_label
_atom_site_fract_x
_atom_site_fract_y
_atom_site_fract_z
_atom_site_U_iso_or_equiv
_atom_site_adp_type
_atom_site_calc_flag
_atom_site_occupancy
C C6 0.18360(7) 0.4839(2) 0.88111(10) 0.0218(3) Uani d 1
H H6 0.2172 0.406 0.9313 0.026 Uiso calc 1
C C5 0.15496(7) 0.6771(2) 0.91005(11) 0.0246(3) Uani d 1
H H5 0.1687 0.7309 0.9812 0.03 Uiso calc 1
C C4 0.10674(7) 0.7914(2) 0.83621(11) 0.0241(3) Uani d 1
H H4 0.0881 0.9234 0.8572 0.029 Uiso calc 1
C C3 0.08509(6) 0.7156(2) 0.73129(10) 0.0201(3) Uani d 1
C C2 0.11218(6) 0.5198(2) 0.70079(10) 0.0185(3) Uani d 1
C C1 0.16171(6) 0.4080(2) 0.77660(10) 0.0185(2) Uani d 1
C C8 0.03263(7) 0.8451(2) 0.65283(12) 0.0274(3) Uani d 1
H H8A 0.0215 0.9796 0.6872 0.041 Uiso calc 1
H H8B -0.0104 0.7601 0.631 0.041 Uiso calc 1
H H8C 0.0527 0.8798 0.5893 0.041 Uiso calc 1
C C7 0.09006(7) 0.4254(2) 0.58993(11) 0.0248(3) Uani d 1
H H7A 0.0552 0.3113 0.5917 0.037 Uiso calc 1
H H7B 0.1311 0.364 0.566 0.037 Uiso calc 1
H H7C 0.0695 0.5395 0.5399 0.037 Uiso calc 1
O O1 0.18655(5) 0.22024(15) 0.73901(7) 0.0221(2) Uani d 1
C C9 0.24703(6) 0.1254(2) 0.80420(10) 0.0186(2) Uani d 1
H H9A 0.2364 0.0754 0.8737 0.022 Uiso calc 1
H H9B 0.2862 0.2306 0.8185 0.022 Uiso calc 1
C C10 0.26536(6) -0.0645(2) 0.73846(10) 0.0180(2) Uani d 1
H H10A 0.236 -0.1905 0.7496 0.022 Uiso calc 1
H H10B 0.2544 -0.0262 0.6612 0.022 Uiso calc 1
N N1 0.34159(5) -0.12621(16) 0.76855(8) 0.0149(2) Uani d 1
C C15 0.35299(6) -0.32372(19) 0.70329(9) 0.0172(2) Uani d 1
H H15A 0.3412 -0.2881 0.6257 0.021 Uiso calc 1
H H15B 0.3213 -0.4414 0.7176 0.021 Uiso calc 1
C C14 0.42859(6) -0.4011(2) 0.73098(10) 0.0178(2) Uani d 1
H H14A 0.4597 -0.2892 0.7093 0.021 Uiso calc 1
H H14B 0.4337 -0.5345 0.6897 0.021 Uiso calc 1
C C13 0.45165(6) -0.44776(19) 0.85088(10) 0.0177(2) Uani d 1
H H13 0.5032 -0.4787 0.8666 0.021 Uiso calc 1
C C12 0.43674(6) -0.2520(2) 0.91632(10) 0.0180(2) Uani d 1
H H12A 0.4479 -0.2885 0.9938 0.022 Uiso calc 1
H H12B 0.4675 -0.1306 0.9036 0.022 Uiso calc 1
C C11 0.36056(6) -0.18069(19) 0.88695(9) 0.0161(2) Uani d 1
H H11A 0.3297 -0.2982 0.904 0.019 Uiso calc 1
H H11B 0.3531 -0.052 0.9301 0.019 Uiso calc 1
O O3N 0.38382(4) 0.04331(13) 0.74402(7) 0.01806(19) Uani d 1
O O2 0.41483(5) -0.62803(15) 0.88469(7) 0.0219(2) Uani d 1
O O4W 0.33503(6) 0.28560(19) 1.04411(8) 0.0306(2) Uani d 1
H H2 0.4082(10) -0.739(3) 0.8337(16) 0.049(5) Uiso d 1
H HWA 0.3640(11) 0.325(4) 1.0031(17) 0.054(6) Uiso d 1
H HWB 0.3526(10) 0.341(3) 1.1079(17) 0.049(6) Uiso d 1

loop_
_atom_site_aniso_label
_atom_site_aniso_U_11
_atom_site_aniso_U_22
_atom_site_aniso_U_33
_atom_site_aniso_U_12
_atom_site_aniso_U_13
_atom_site_aniso_U_23
C6 0.0201(6) 0.0229(6) 0.0220(6) 0.0032(5) 0.0028(5) 0.0016(5)
C5 0.0253(6) 0.0266(7) 0.0226(6) 0.0024(5) 0.0060(5) -0.0033(5)
C4 0.0236(6) 0.0210(6) 0.0296(7) 0.0041(5) 0.0099(5) -0.0009(5)
C3 0.0158(6) 0.0192(6) 0.0264(6) 0.0011(5) 0.0068(5) 0.0035(5)
C2 0.0148(5) 0.0186(6) 0.0224(6) -0.0004(4) 0.0042(5) 0.0023(5)
C1 0.0155(5) 0.0170(6) 0.0234(6) 0.0005(4) 0.0050(5) 0.0006(5)
C8 0.0249(7) 0.0240(7) 0.0332(7) 0.0083(5) 0.0050(5) 0.0050(6)
C7 0.0262(6) 0.0228(6) 0.0230(6) 0.0034(5) -0.0017(5) 0.0012(5)
O1 0.0204(4) 0.0194(4) 0.0237(5) 0.0067(3) -0.0029(4) -0.0023(4)
C9 0.0159(6) 0.0184(6) 0.0202(6) 0.0030(4) 0.0001(4) 0.0005(5)
C10 0.0142(5) 0.0190(6) 0.0195(6) 0.0020(4) -0.0004(4) -0.0005(5)
N1 0.0153(5) 0.0140(5) 0.0153(5) 0.0002(4) 0.0026(4) 0.0004(4)
C15 0.0204(6) 0.0155(5) 0.0154(5) 0.0006(4) 0.0024(4) -0.0025(4)
C14 0.0187(6) 0.0171(6) 0.0188(6) 0.0012(4) 0.0064(5) -0.0005(5)
C13 0.0162(5) 0.0168(6) 0.0201(6) 0.0015(4) 0.0030(4) 0.0006(5)
C12 0.0185(6) 0.0174(6) 0.0165(5) 0.0012(4) -0.0004(4) -0.0001(5)
C11 0.0194(6) 0.0163(5) 0.0127(5) 0.0011(4) 0.0031(4) 0.0004(4)
O3N 0.0202(4) 0.0150(4) 0.0192(4) -0.0034(3) 0.0044(3) 0.0026(3)
O2 0.0295(5) 0.0161(4) 0.0211(4) -0.0017(4) 0.0069(4) 0.0001(4)
O4W 0.0315(5) 0.0406(6) 0.0194(5) -0.0057(5) 0.0040(4) -0.0066(4)

loop_
_atom_type_symbol
_atom_type_description
_atom_type_scat_dispersion_real
_atom_type_scat_dispersion_imag
_atom_type_scat_source
C C 0.0033 0.0016 'International Tables Vol C Tables 4.2.6.8 and 6.1.1.4'
H H 0 0 'International Tables Vol C Tables 4.2.6.8 and 6.1.1.4'
N N 0.0061 0.0033 'International Tables Vol C Tables 4.2.6.8 and 6.1.1.4'
O O 0.0106 0.006 'International Tables Vol C Tables 4.2.6.8 and 6.1.1.4'

loop_
_exptl_crystal_face_index_h
_exptl_crystal_face_index_k
_exptl_crystal_face_index_l
_exptl_crystal_face_perp_dist
1 0 0 0.0201
0 2 -1 0.1318
2 -1 -1 0.1572
1 -5 1 0.1289
0 0 -1 0.3714
0 1 0 0.1203
0 -1 0 0.114
0 0 1 0.3141
-1 0 0 0.0225
10 -8 -3 0.1151
1 1 -1 0.1649

loop_
_geom_angle_atom_site_label_1
_geom_angle_atom_site_label_2
_geom_angle_atom_site_label_3
_geom_angle
C1 C6 C5 118.20(12)
C1 C6 H6 120.9
C5 C6 H6 120.9
C4 C5 C6 120.71(12)
C4 C5 H5 119.6
C6 C5 H5 119.6
C5 C4 C3 121.00(12)
C5 C4 H4 119.5
C3 C4 H4 119.5
C4 C3 C2 119.37(12)
C4 C3 C8 119.50(12)
C2 C3 C8 121.12(12)
C3 C2 C1 118.63(11)
C3 C2 C7 122.37(11)
C1 C2 C7 119.00(11)
O1 C1 C6 123.29(11)
O1 C1 C2 114.64(11)
C6 C1 C2 122.07(12)
C3 C8 H8A 109.5
C3 C8 H8B 109.5
H8A C8 H8B 109.5
C3 C8 H8C 109.5
H8A C8 H8C 109.5
H8B C8 H8C 109.5
C2 C7 H7A 109.5
C2 C7 H7B 109.5
H7A C7 H7B 109.5
C2 C7 H7C 109.5
H7A C7 H7C 109.5
H7B C7 H7C 109.5
C1 O1 C9 116.71(9)
O1 C9 C10 104.58(9)
O1 C9 H9A 110.8
C10 C9 H9A 110.8
O1 C9 H9B 110.8
C10 C9 H9B 110.8
H9A C9 H9B 108.9
N1 C10 C9 112.16(9)
N1 C10 H10A 109.2
C9 C10 H10A 109.2
N1 C10 H10B 109.2
C9 C10 H10B 109.2
H10A C10 H10B 107.9
O3N N1 C10 110.02(9)
O3N N1 C11 110.08(8)
C10 N1 C11 110.55(9)
O3N N1 C15 109.27(8)
C10 N1 C15 107.69(9)
C11 N1 C15 109.19(9)
N1 C15 C14 111.22(9)
N1 C15 H15A 109.4
C14 C15 H15A 109.4
N1 C15 H15B 109.4
C14 C15 H15B 109.4
H15A C15 H15B 108
C15 C14 C13 112.20(10)
C15 C14 H14A 109.2
C13 C14 H14A 109.2
C15 C14 H14B 109.2
C13 C14 H14B 109.2
H14A C14 H14B 107.9
O2 C13 C12 107.35(10)
O2 C13 C14 112.02(10)
C12 C13 C14 109.93(10)
O2 C13 H13 109.2
C12 C13 H13 109.2
C14 C13 H13 109.2
C11 C12 C13 111.86(10)
C11 C12 H12A 109.2
C13 C12 H12A 109.2
C11 C12 H12B 109.2
C13 C12 H12B 109.2
H12A C12 H12B 107.9
N1 C11 C12 110.52(9)
N1 C11 H11A 109.5
C12 C11 H11A 109.5
N1 C11 H11B 109.5
C12 C11 H11B 109.5
H11A C11 H11B 108.1
C13 O2 H2 112.1(12)
HWA O4W HWB 104.7(18)

loop_
_geom_bond_atom_site_label_1
_geom_bond_atom_site_label_2
_geom_bond_distance
C6 C1 1.3920(18)
C6 C5 1.3937(18)
C6 H6 0.95
C5 C4 1.3844(19)
C5 H5 0.95
C4 C3 1.3960(19)
C4 H4 0.95
C3 C2 1.4010(17)
C3 C8 1.5101(18)
C2 C1 1.4043(17)
C2 C7 1.5053(17)
C1 O1 1.3746(15)
C8 H8A 0.98
C8 H8B 0.98
C8 H8C 0.98
C7 H7A 0.98
C7 H7B 0.98
C7 H7C 0.98
O1 C9 1.4262(14)
C9 C10 1.5183(17)
C9 H9A 0.99
C9 H9B 0.99
C10 N1 1.5043(14)
C10 H10A 0.99
C10 H10B 0.99
N1 O3N 1.3994(12)
N1 C11 1.5122(14)
N1 C15 1.5125(15)
C15 C14 1.5186(16)
C15 H15A 0.99
C15 H15B 0.99
C14 C13 1.5266(16)
C14 H14A 0.99
C14 H14B 0.99
C13 O2 1.4307(15)
C13 C12 1.5237(16)
C13 H13 1
C12 C11 1.5188(16)
C12 H12A 0.99
C12 H12B 0.99
C11 H11A 0.99
C11 H11B 0.99
O2 H2 0.93(2)
O4W HWA 0.87(2)
O4W HWB 0.88(2)

loop_
_geom_hbond_atom_site_label_D
_geom_hbond_atom_site_label_H
_geom_hbond_atom_site_label_A
_geom_hbond_site_symmetry_A
_geom_hbond_distance_DH
_geom_hbond_distance_HA
_geom_hbond_distance_DA
_geom_hbond_angle_DHA
O2 H2 O3N 1_545 0.93(2) 1.76(2) 2.6920(10) 171(2)
O4W HWA O2 1_565 0.87(2) 1.96(2) 2.8160(10) 166(2)
O4W HWB O3N 4_566 0.88(2) 1.86(2) 2.7407(13) 176(2)
C6 H6 O4W . 0.95 2.57 3.477(2) 160.8
C9 H9B O2 1_565 0.99 2.63 3.562(2) 157.9
C11 H11B O4W . 0.99 2.6 3.587(2) 179.3

loop_
_geom_torsion_atom_site_label_1
_geom_torsion_atom_site_label_2
_geom_torsion_atom_site_label_3
_geom_torsion_atom_site_label_4
_geom_torsion
C1 C6 C5 C4 -0.8(2)
C6 C5 C4 C3 0.6(2)
C5 C4 C3 C2 0.58(19)
C5 C4 C3 C8 -179.75(12)
C4 C3 C2 C1 -1.40(17)
C8 C3 C2 C1 178.94(11)
C4 C3 C2 C7 178.58(12)
C8 C3 C2 C7 -1.08(18)
C5 C6 C1 O1 179.72(11)
C5 C6 C1 C2 -0.04(19)
C3 C2 C1 O1 -178.63(10)
C7 C2 C1 O1 1.39(16)
C3 C2 C1 C6 1.15(18)
C7 C2 C1 C6 -178.84(12)
C6 C1 O1 C9 -12.65(17)
C2 C1 O1 C9 167.13(10)
C1 O1 C9 C10 -175.28(10)
O1 C9 C10 N1 155.73(9)
C9 C10 N1 O3N -64.26(12)
C9 C10 N1 C11 57.53(13)
C9 C10 N1 C15 176.74(10)
O3N N1 C15 C14 62.06(12)
C10 N1 C15 C14 -178.46(9)
C11 N1 C15 C14 -58.39(12)
N1 C15 C14 C13 56.03(13)
C15 C14 C13 O2 66.52(13)
C15 C14 C13 C12 -52.74(13)
O2 C13 C12 C11 -68.17(12)
C14 C13 C12 C11 53.91(13)
O3N N1 C11 C12 -60.59(12)
C10 N1 C11 C12 177.66(9)
C15 N1 C11 C12 59.36(12)
C13 C12 C11 N1 -58.26(13)

_cod_database_fobs_code 2021950
